data_4322817
loop_
_publ_author_name
'Ming-Liang Tong'
'Bao-Hui Ye'
'Ji-Wen Cai'
'Xiao-Ming Chen'
'Seik Weng Ng'

_publ_contact_author
;
      Chen, Xiao-Ming
      Department of Chemistry
      Zhongshan University
      Guangzhou, 510275
      P. R. China
;
_publ_contact_author_email cedc03@zsu.edu.cn
_publ_contact_author_fax '86 20 4189173'
_publ_contact_author_phone '86-20-84186300 ext 2074'
_publ_section_title
;
 Clathration of Two-Dimensional Coordination Polymers: Synthesis and
 Structures of [M(4,4'-bpy)~2~](ClO~4~)~2~.(2,4'-bpy)~2~.H~2~O and
 [Cu(4,4'-bpy)~2~(H~2~O)~2~](ClO~4~)~4~.(4,4'-H~2~bpy) (M = Cd^II^, Zn^II^
 and bpy = Bipyridine)
;
_journal_name_full 'Inorganic Chemistry'
_journal_page_first 2645
_journal_page_last 2650
_journal_paper_doi 10.1021/ic9714293
_journal_volume 37
_journal_year 1998
_chemical_formula_sum 'C40 H38 Cl2 N8 O11 Zn'
_chemical_formula_weight 943.05
_chemical_name_systematic
; 
 'Bis(4,4'-bipyridine)diaqua-zinc(II) perchlorate bis(2,4'-bipyridine) aqua
solvate
;
_space_group_IT_number 13
_symmetry_cell_setting monoclinic
_symmetry_space_group_name_Hall '-P 2yac'
_symmetry_space_group_name_H-M 'P 1 2/n 1'
_atom_sites_solution_hydrogens geom
_atom_sites_solution_primary direct
_atom_sites_solution_secondary difmap
_audit_creation_method SHELXL
_cell_angle_alpha 90.00
_cell_angle_beta 110.60(3)
_cell_angle_gamma 90.00
_cell_formula_units_Z 2
_cell_length_a 13.150(3)
_cell_length_b 11.368(2)
_cell_length_c 14.745(3)
_cell_measurement_reflns_used 25
_cell_measurement_temperature 293(2)
_cell_measurement_theta_max 12.9
_cell_measurement_theta_min 8.2
_cell_volume 2063.3(8)
_computing_cell_refinement 'CAD-4 VAX/PC (Enraf Nonius Delft, 1988)'
_computing_data_collection 'CAD-4 VAX/PC (Enraf Nonius Delft, 1988)'
_computing_data_reduction 'NRCVAX '
_computing_molecular_graphics 'ORTEP (Johnson, 1976)'
_computing_publication_material 'SHELXL-93 (Sheldrick, 1993)'
_computing_structure_refinement 'SHELXL-93 (Sheldrick, 1993)'
_computing_structure_solution 'SHELXS-86 (Sheldrick, 1990)'
_diffrn_ambient_temperature 293(2)
_diffrn_measurement_device 'Enraf-Nonius CAD-4'
_diffrn_measurement_method \w-scan
_diffrn_radiation_monochromator graphite
_diffrn_radiation_source 'fine-focus sealed tube'
_diffrn_radiation_type MoK\a
_diffrn_radiation_wavelength 0.71073
_diffrn_reflns_av_R_equivalents 0.0000
_diffrn_reflns_av_sigmaI/netI 0.0223
_diffrn_reflns_limit_h_max 14
_diffrn_reflns_limit_h_min -15
_diffrn_reflns_limit_k_max 13
_diffrn_reflns_limit_k_min 0
_diffrn_reflns_limit_l_max 17
_diffrn_reflns_limit_l_min 0
_diffrn_reflns_number 3633
_diffrn_reflns_theta_max 24.98
_diffrn_reflns_theta_min 1.79
_diffrn_standards_decay_% 1.2
_diffrn_standards_interval_count 120
_diffrn_standards_number 3
_exptl_absorpt_coefficient_mu 0.796
_exptl_absorpt_correction_T_max 0.999
_exptl_absorpt_correction_T_min 0.888
_exptl_absorpt_correction_type empirical
_exptl_crystal_colour colorless
_exptl_crystal_density_diffrn 1.518
_exptl_crystal_description prismatic
_exptl_crystal_F_000 972
_exptl_crystal_size_max 0.38
_exptl_crystal_size_mid 0.34
_exptl_crystal_size_min 0.30
_refine_diff_density_max 0.709
_refine_diff_density_min -0.829
_refine_diff_density_rms 0.120
_refine_ls_extinction_method none
_refine_ls_goodness_of_fit_all 1.091
_refine_ls_goodness_of_fit_obs 1.135
_refine_ls_matrix_type full
_refine_ls_number_parameters 283
_refine_ls_number_reflns 3632
_refine_ls_number_restraints 0
_refine_ls_restrained_S_all 1.096
_refine_ls_restrained_S_obs 1.135
_refine_ls_R_factor_all 0.0648
_refine_ls_R_factor_obs 0.0576
_refine_ls_shift/esd_max 0.000
_refine_ls_shift/esd_mean 0.000
_refine_ls_structure_factor_coef Fsqd
_refine_ls_weighting_details 'w=1/[\s^2^(Fo^2^)+(0.1131P)^2^+1.3928P] where P=(Fo^2^+2Fc^2^)/3'
_refine_ls_weighting_scheme calc
_refine_ls_wR_factor_all 0.1660
_refine_ls_wR_factor_obs 0.1603
_reflns_number_observed 3192
_reflns_number_total 3633
_reflns_observed_criterion >2sigma(I)
_cod_data_source_file ic9714293_3.cif
_cod_data_source_block complex2
_cod_depositor_comments
;
The following automatic conversions were performed:

'_refine_ls_weighting_scheme' value 'calc
w=1/[\s^2^(Fo^2^)+(0.1131P)^2^+1.3928P] where P=(Fo^2^+2Fc^2^)/3' was
changed to 'calc'. New tag '_refine_ls_weighting_details' was
created. The value of the new tag was set to
'w=1/[\s^2^(Fo^2^)+(0.1131P)^2^+1.3928P] where P=(Fo^2^+2Fc^2^)/3'.

Automatic conversion script
Id: cif_fix_values 3143 2015-03-26 13:38:13Z robertas 
;
_cod_original_cell_volume 2063.3(7)
_cod_original_sg_symbol_H-M 'P 2/n'
_cod_database_code 4322817

loop_
_symmetry_equiv_pos_as_xyz
'x, y, z'
'-x+1/2, y, -z+1/2'
'-x, -y, -z'
'x-1/2, -y, z-1/2'

loop_
_atom_site_aniso_label
_atom_site_aniso_U_11
_atom_site_aniso_U_22
_atom_site_aniso_U_33
_atom_site_aniso_U_23
_atom_site_aniso_U_13
_atom_site_aniso_U_12
Zn1 0.0258(3) 0.0131(3) 0.0334(3) 0.000 0.0184(2) 0.000
N1 0.029(2) 0.014(2) 0.019(2) 0.000 0.0088(15) 0.000
C11 0.036(2) 0.017(2) 0.030(2) -0.0007(13) 0.0160(15) -0.0008(14)
C12 0.037(2) 0.021(2) 0.027(2) 0.0020(13) 0.0124(14) -0.0026(14)
C13 0.023(2) 0.015(2) 0.026(2) 0.000 0.008(2) 0.000
C14 0.027(2) 0.014(2) 0.026(2) 0.000 0.010(2) 0.000
C15 0.033(2) 0.018(2) 0.031(2) -0.0014(13) 0.0057(15) -0.0024(14)
C16 0.030(2) 0.018(2) 0.034(2) 0.0030(13) 0.0114(14) 0.0009(13)
N2 0.025(2) 0.012(2) 0.023(2) 0.000 0.010(2) 0.000
N3 0.0294(15) 0.0213(14) 0.036(2) -0.0015(11) 0.0209(13) -0.0027(11)
O1W 0.0296(13) 0.0218(12) 0.0446(15) 0.0018(10) 0.0150(11) 0.0015(10)
C21 0.037(2) 0.035(2) 0.039(2) -0.009(2) 0.026(2) -0.015(2)
C22 0.037(2) 0.045(2) 0.042(2) -0.010(2) 0.023(2) -0.014(2)
C23 0.027(2) 0.024(2) 0.036(2) 0.0001(14) 0.018(2) -0.0017(13)
C24 0.036(2) 0.045(2) 0.047(2) -0.014(2) 0.026(2) -0.019(2)
C25 0.037(2) 0.042(2) 0.045(2) -0.014(2) 0.026(2) -0.015(2)
N4 0.047(2) 0.059(3) 0.128(4) 0.012(3) 0.050(3) 0.006(2)
N5 0.033(2) 0.055(2) 0.065(2) 0.001(2) 0.017(2) -0.008(2)
C30 0.048(3) 0.088(5) 0.157(7) 0.017(4) 0.059(4) 0.006(3)
C31 0.062(4) 0.080(4) 0.121(6) 0.017(4) 0.055(4) -0.012(3)
C32 0.078(4) 0.056(3) 0.104(5) 0.016(3) 0.050(4) -0.009(3)
C33 0.049(3) 0.048(3) 0.075(3) 0.015(2) 0.029(2) 0.004(2)
C34 0.033(2) 0.048(2) 0.048(2) 0.010(2) 0.017(2) 0.002(2)
C35 0.032(2) 0.043(2) 0.041(2) 0.004(2) 0.013(2) 0.000(2)
C36 0.033(2) 0.047(3) 0.059(3) -0.004(2) 0.019(2) -0.002(2)
C37 0.032(2) 0.054(3) 0.064(3) -0.009(2) 0.021(2) -0.004(2)
C38 0.044(3) 0.043(3) 0.079(3) 0.002(2) 0.021(2) -0.003(2)
C39 0.037(2) 0.042(2) 0.076(3) 0.003(2) 0.025(2) 0.005(2)
Cl1 0.0464(6) 0.0399(6) 0.0442(6) -0.0027(4) 0.0158(5) 0.0087(4)
O1 0.071(2) 0.056(2) 0.070(2) -0.019(2) 0.017(2) 0.019(2)
O2 0.096(3) 0.056(2) 0.110(3) 0.029(2) 0.035(3) 0.004(2)
O3 0.052(2) 0.097(4) 0.217(6) -0.041(4) 0.051(3) 0.004(2)
O4 0.147(4) 0.083(3) 0.046(2) -0.001(2) 0.022(2) 0.033(3)
O2W 0.065(4) 0.096(5) 0.111(5) 0.000 0.019(3) 0.000

loop_
_atom_site_label
_atom_site_type_symbol
_atom_site_fract_x
_atom_site_fract_y
_atom_site_fract_z
_atom_site_U_iso_or_equiv
_atom_site_thermal_displace_type
_atom_site_occupancy
_atom_site_calc_flag
_atom_site_refinement_flags
_atom_site_disorder_group
Zn1 Zn 0.7500 0.02314(4) 0.7500 0.0219(2) Uani 1 d S .
N1 N 0.7500 -0.1643(3) 0.7500 0.0208(8) Uani 1 d S .
C11 C 0.7669(3) -0.2272(3) 0.8315(2) 0.0267(7) Uani 1 d . .
H11 H 0.7811(3) -0.1834(3) 0.8897(2) 0.080 Uiso 1 d R .
C12 C 0.7684(3) -0.3477(3) 0.8350(2) 0.0279(7) Uani 1 d . .
H12 H 0.7693(3) -0.3809(3) 0.8845(2) 0.080 Uiso 1 d R .
C13 C 0.7500 -0.4103(4) 0.7500 0.0217(9) Uani 1 d S .
C14 C 0.7500 -0.5426(4) 0.7500 0.0223(9) Uani 1 d S .
C15 C 0.8100(3) -0.6053(3) 0.8319(2) 0.0292(7) Uani 1 d . .
H15 H 0.8472(3) -0.5605(3) 0.8858(2) 0.080 Uiso 1 d R .
C16 C 0.8078(3) -0.7268(3) 0.8289(2) 0.0274(7) Uani 1 d . .
H16 H 0.8462(3) -0.7682(3) 0.8770(2) 0.080 Uiso 1 d R .
N2 N 0.7500 -0.7896(3) 0.7500 0.0199(8) Uani 1 d S .
N3 N 0.6582(2) 0.0174(2) 0.8489(2) 0.0265(6) Uani 1 d . .
O1W O 0.9025(2) 0.0197(2) 0.8741(2) 0.0315(6) Uani 1 d . .
H1WA H 0.9315(2) -0.0511(2) 0.8872(2) 0.080 Uiso 1 d R .
H1WB H 0.9437(2) 0.0834(2) 0.8779(2) 0.080 Uiso 1 d R .
C21 C 0.6879(3) 0.0721(3) 0.9349(3) 0.0338(8) Uani 1 d . .
H21 H 0.7361(3) 0.1294(3) 0.9416(3) 0.080 Uiso 1 d R .
C22 C 0.6280(3) 0.0686(4) 0.9947(3) 0.0390(9) Uani 1 d . .
H22 H 0.6591(3) 0.1098(4) 1.0527(3) 0.080 Uiso 1 d R .
C23 C 0.5324(3) 0.0037(3) 0.9683(3) 0.0268(7) Uani 1 d . .
C24 C 0.5032(3) -0.0533(4) 0.8798(3) 0.0396(9) Uani 1 d . .
H24 H 0.4451(3) -0.1065(4) 0.8657(3) 0.080 Uiso 1 d R .
C25 C 0.5663(3) -0.0442(4) 0.8232(3) 0.0381(9) Uani 1 d . .
H25 H 0.5565(3) -0.0919(4) 0.7659(3) 0.080 Uiso 1 d R .
N4 N 1.4351(3) 0.2925(4) 0.8741(4) 0.0726(14) Uani 1 d . .
N5 N 1.0768(3) 0.1644(4) 0.8874(3) 0.0514(9) Uani 1 d . .
C30 C 1.5195(5) 0.3504(6) 0.8663(6) 0.092(2) Uani 1 d . .
H30 H 1.5816(5) 0.3138(6) 0.8661(6) 0.080 Uiso 1 d R .
C31 C 1.5264(5) 0.4680(6) 0.8616(5) 0.081(2) Uani 1 d . .
H31 H 1.5782(5) 0.5109(6) 0.8446(5) 0.080 Uiso 1 d R .
C32 C 1.4415(5) 0.5322(5) 0.8648(5) 0.075(2) Uani 1 d . .
H32 H 1.4438(5) 0.6079(5) 0.8658(5) 0.080 Uiso 1 d R .
C33 C 1.3530(4) 0.4770(4) 0.8722(4) 0.0556(12) Uani 1 d . .
H33 H 1.2920(4) 0.5298(4) 0.8739(4) 0.080 Uiso 1 d R .
C34 C 1.3519(3) 0.3571(4) 0.8763(3) 0.0423(9) Uani 1 d . .
C35 C 1.2566(3) 0.2901(4) 0.8818(3) 0.0386(9) Uani 1 d . .
C36 C 1.1734(3) 0.3448(4) 0.9019(3) 0.0454(10) Uani 1 d . .
H36 H 1.1840(3) 0.4274(4) 0.9171(3) 0.080 Uiso 1 d R .
C37 C 1.0864(3) 0.2786(4) 0.9045(3) 0.0490(11) Uani 1 d . .
H37 H 1.0386(3) 0.3344(4) 0.9209(3) 0.080 Uiso 1 d R .
C38 C 1.1568(4) 0.1115(4) 0.8671(4) 0.0559(12) Uani 1 d . .
H38 H 1.1426(4) 0.0237(4) 0.8458(4) 0.080 Uiso 1 d R .
C39 C 1.2484(3) 0.1702(4) 0.8662(4) 0.0501(11) Uani 1 d . .
H39 H 1.3128 0.1361 0.8504 0.080 Uiso 1 d . .
Cl1 Cl 1.07076(9) -0.29409(9) 0.88872(7) 0.0436(3) Uani 1 d . .
O1 O 1.0446(3) -0.1928(3) 0.9328(3) 0.0676(10) Uani 1 d . .
O2 O 1.0365(4) -0.3961(3) 0.9262(3) 0.0876(13) Uani 1 d . .
O3 O 1.1825(3) -0.3021(5) 0.9127(5) 0.121(2) Uani 1 d . .
O4 O 1.0098(5) -0.2914(4) 0.7884(3) 0.095(2) Uani 1 d . .
O2W O 0.7500 0.1778(6) 0.2500 0.094(2) Uani 1 d S .
H2W H 0.6933 0.2211(6) 0.2122 0.080 Uiso 1 d R .

loop_
_atom_type_symbol
_atom_type_description
_atom_type_scat_dispersion_real
_atom_type_scat_dispersion_imag
_atom_type_scat_source
C C 0.0033 0.0016 'International Tables Vol C Tables 4.2.6.8 and 6.1.1.4'
H H 0.0000 0.0000 'International Tables Vol C Tables 4.2.6.8 and 6.1.1.4'
N N 0.0061 0.0033 'International Tables Vol C Tables 4.2.6.8 and 6.1.1.4'
O O 0.0106 0.0060 'International Tables Vol C Tables 4.2.6.8 and 6.1.1.4'
Cl Cl 0.1484 0.1585 'International Tables Vol C Tables 4.2.6.8 and 6.1.1.4'
Zn Zn 0.2839 1.4301 'International Tables Vol C Tables 4.2.6.8 and 6.1.1.4'

loop_
_geom_angle_atom_site_label_1
_geom_angle_atom_site_label_2
_geom_angle_atom_site_label_3
_geom_angle
_geom_angle_site_symmetry_1
_geom_angle_site_symmetry_3
_geom_angle_publ_flag
N2 Zn1 N1 180.0 1_565 . ?
N2 Zn1 O1W 91.02(6) 1_565 2_656 ?
N1 Zn1 O1W 88.98(6) . 2_656 ?
N2 Zn1 O1W 91.02(6) 1_565 . ?
N1 Zn1 O1W 88.98(6) . . ?
O1W Zn1 O1W 177.97(12) 2_656 . ?
N2 Zn1 N3 91.71(7) 1_565 2_656 ?
N1 Zn1 N3 88.29(7) . 2_656 ?
O1W Zn1 N3 90.02(10) 2_656 2_656 ?
O1W Zn1 N3 89.92(10) . 2_656 ?
N2 Zn1 N3 91.71(7) 1_565 . ?
N1 Zn1 N3 88.29(7) . . ?
O1W Zn1 N3 89.92(10) 2_656 . ?
O1W Zn1 N3 90.02(10) . . ?
N3 Zn1 N3 176.58(14) 2_656 . ?
C11 N1 C11 115.9(4) . 2_656 ?
C11 N1 Zn1 122.1(2) . . ?
C11 N1 Zn1 122.1(2) 2_656 . ?
N1 C11 C12 124.0(3) . . ?
C11 C12 C13 118.9(3) . . ?
C12 C13 C12 118.2(4) . 2_656 ?
C12 C13 C14 120.9(2) . . ?
C12 C13 C14 120.9(2) 2_656 . ?
C15 C14 C15 118.1(4) 2_656 . ?
C15 C14 C13 120.9(2) 2_656 . ?
C15 C14 C13 120.9(2) . . ?
C16 C15 C14 119.1(3) . . ?
N2 C16 C15 123.8(3) . . ?
C16 N2 C16 116.1(4) . 2_656 ?
C16 N2 Zn1 122.0(2) . 1_545 ?
C16 N2 Zn1 122.0(2) 2_656 1_545 ?
C25 N3 C21 116.5(3) . . ?
C25 N3 Zn1 118.9(2) . . ?
C21 N3 Zn1 124.6(2) . . ?
Zn1 O1W N5 122.69(13) . . ?
Zn1 O1W O1 123.49(12) . . ?
N5 O1W O1 92.42(14) . . ?
N3 C21 C22 123.5(3) . . ?
C21 C22 C23 120.1(4) . . ?
C24 C23 C22 115.9(3) . . ?
C24 C23 C23 122.8(4) . 3_657 ?
C22 C23 C23 121.4(4) . 3_657 ?
C25 C24 C23 120.7(3) . . ?
N3 C25 C24 123.3(3) . . ?
C34 N4 C30 116.7(5) . . ?
C37 N5 C38 117.1(4) . . ?
C37 N5 O1W 128.2(3) . . ?
C38 N5 O1W 114.5(3) . . ?
N4 C30 C31 124.8(6) . . ?
C30 C31 C32 117.7(5) . . ?
C31 C32 C33 119.7(5) . . ?
C32 C33 C34 119.1(5) . . ?
N4 C34 C33 122.0(4) . . ?
N4 C34 C35 115.7(4) . . ?
C33 C34 C35 122.3(4) . . ?
C36 C35 C39 117.3(4) . . ?
C36 C35 C34 121.8(4) . . ?
C39 C35 C34 120.9(4) . . ?
C35 C36 C37 119.2(4) . . ?
N5 C37 C36 123.8(4) . . ?
N5 C38 C39 122.9(4) . . ?
C35 C39 C38 119.6(4) . . ?
O3 Cl1 O4 115.3(4) . . ?
O3 Cl1 O1 110.0(3) . . ?
O4 Cl1 O1 108.7(2) . . ?
O3 Cl1 O2 107.4(3) . . ?
O4 Cl1 O2 106.5(3) . . ?
O1 Cl1 O2 108.8(3) . . ?
Cl1 O1 O1W 138.5(2) . . ?

loop_
_geom_bond_atom_site_label_1
_geom_bond_atom_site_label_2
_geom_bond_distance
_geom_bond_site_symmetry_2
_geom_bond_publ_flag
Zn1 N2 2.129(3) 1_565 ?
Zn1 N1 2.130(4) . ?
Zn1 O1W 2.189(3) 2_656 ?
Zn1 O1W 2.189(3) . ?
Zn1 N3 2.196(3) 2_656 ?
Zn1 N3 2.196(3) . ?
N1 C11 1.348(4) . ?
N1 C11 1.348(4) 2_656 ?
C11 C12 1.371(5) . ?
C12 C13 1.387(4) . ?
C13 C12 1.387(4) 2_656 ?
C13 C14 1.504(6) . ?
C14 C15 1.385(4) 2_656 ?
C14 C15 1.385(4) . ?
C15 C16 1.382(5) . ?
C16 N2 1.348(4) . ?
N2 C16 1.348(4) 2_656 ?
N2 Zn1 2.129(3) 1_545 ?
N3 C25 1.331(5) . ?
N3 C21 1.341(5) . ?
O1W N5 2.771(4) . ?
O1W O1 2.989(4) . ?
C21 C22 1.375(5) . ?
C22 C23 1.390(5) . ?
C23 C24 1.385(5) . ?
C23 C23 1.473(7) 3_657 ?
C24 C25 1.373(5) . ?
N4 C34 1.327(6) . ?
N4 C30 1.330(7) . ?
N5 C37 1.320(6) . ?
N5 C38 1.333(6) . ?
C30 C31 1.343(9) . ?
C31 C32 1.348(8) . ?
C32 C33 1.360(7) . ?
C33 C34 1.365(6) . ?
C34 C35 1.493(5) . ?
C35 C36 1.379(6) . ?
C35 C39 1.379(6) . ?
C36 C37 1.380(6) . ?
C38 C39 1.381(6) . ?
Cl1 O3 1.388(4) . ?
Cl1 O4 1.413(4) . ?
Cl1 O1 1.423(3) . ?
Cl1 O2 1.424(4) . ?
